data_4314462
loop_
_publ_author_name
'William J. Evans'
'Elizabeth Montalvo'
'Joseph W. Ziller'
'Antonio G. DiPasquale'
'Arnold L. Rheingold'

_publ_section_title
;
 Uranium Metallocene Complexes of the
 1,3,4,6,7,8-Hexahydro-2H-pyrimido[1,2-a]pyrimidinato Ligand, (hpp)-
;
_journal_name_full 'Inorganic Chemistry'
_journal_page_first 222
_journal_page_last 228
_journal_paper_doi 10.1021/ic901790t
_journal_volume 49
_journal_year 2010
_chemical_formula_sum 'C27 H42 N6 U'
_chemical_formula_weight 688.70
_chemical_name_systematic
; 
 ? 
;
_space_group_IT_number 14
_symmetry_cell_setting monoclinic
_symmetry_space_group_name_Hall '-P 2yn'
_symmetry_space_group_name_H-M 'P 1 21/n 1'
_atom_sites_solution_hydrogens mixed
_atom_sites_solution_primary direct
_atom_sites_solution_secondary difmap
_audit_creation_method SHELXTL
_cell_angle_alpha 90.00
_cell_angle_beta 94.8080(10)
_cell_angle_gamma 90.00
_cell_formula_units_Z 4
_cell_length_a 11.3246(6)
_cell_length_b 20.1621(11)
_cell_length_c 11.8247(6)
_cell_measurement_reflns_used 9979
_cell_measurement_temperature 153(2)
_cell_measurement_theta_max 28.33
_cell_measurement_theta_min 2.39
_cell_volume 2690.4(2)
_computing_cell_refinement 'Bruker SMART APEX2/SAINT'
_computing_data_collection 'Bruker SMART APEX2'
_computing_data_reduction 'Bruker SAINT'
_computing_molecular_graphics 'Bruker SHELXTL'
_computing_publication_material 'Bruker SHELXTL'
_computing_structure_refinement 'Bruker SHELXTL'
_computing_structure_solution 'Bruker SHELXTL'
_diffrn_ambient_temperature 153(2)
_diffrn_measured_fraction_theta_full 0.933
_diffrn_measured_fraction_theta_max 0.933
_diffrn_measurement_device_type 'Bruker SMART APEX II CCD'
_diffrn_measurement_method 'phi and omega'
_diffrn_radiation_monochromator graphite
_diffrn_radiation_source 'fine-focus sealed tube'
_diffrn_radiation_type MoK\a
_diffrn_radiation_wavelength 0.71073
_diffrn_reflns_av_R_equivalents 0.0170
_diffrn_reflns_av_sigmaI/netI 0.0127
_diffrn_reflns_limit_h_max 15
_diffrn_reflns_limit_h_min -15
_diffrn_reflns_limit_k_max 26
_diffrn_reflns_limit_k_min -26
_diffrn_reflns_limit_l_max 15
_diffrn_reflns_limit_l_min -15
_diffrn_reflns_number 30519
_diffrn_reflns_theta_full 28.50
_diffrn_reflns_theta_max 28.50
_diffrn_reflns_theta_min 2.00
_exptl_absorpt_coefficient_mu 6.059
_exptl_absorpt_correction_T_max 0.4257
_exptl_absorpt_correction_T_min 0.2637
_exptl_absorpt_correction_type multi-scan
_exptl_absorpt_process_details 'Bruker SADABS'
_exptl_crystal_colour yellow
_exptl_crystal_density_diffrn 1.700
_exptl_crystal_density_meas ?
_exptl_crystal_density_method 'not measured'
_exptl_crystal_description irregular
_exptl_crystal_F_000 1352
_exptl_crystal_size_max 0.30
_exptl_crystal_size_mid 0.20
_exptl_crystal_size_min 0.17
_refine_diff_density_max 1.367
_refine_diff_density_min -0.412
_refine_diff_density_rms 0.076
_refine_ls_extinction_method none
_refine_ls_goodness_of_fit_ref 1.023
_refine_ls_hydrogen_treatment mixed
_refine_ls_matrix_type full
_refine_ls_number_parameters 453
_refine_ls_number_reflns 6354
_refine_ls_number_restraints 0
_refine_ls_restrained_S_all 1.023
_refine_ls_R_factor_all 0.0178
_refine_ls_R_factor_gt 0.0154
_refine_ls_shift/su_max 0.001
_refine_ls_shift/su_mean 0.000
_refine_ls_structure_factor_coef Fsqd
_refine_ls_weighting_details 'calc w=1/[\s^2^(Fo^2^)+(0.0251P)^2^+1.4838P] where P=(Fo^2^+2Fc^2^)/3'
_refine_ls_weighting_scheme calc
_refine_ls_wR_factor_gt 0.0390
_refine_ls_wR_factor_ref 0.0401
_reflns_number_gt 5889
_reflns_number_total 6354
_reflns_threshold_expression >2sigma(I)
_cod_data_source_file ic901790t_si_002_2.cif
_cod_data_source_block em30
_cod_depositor_comments
;
The following automatic conversions were performed:

'_symmetry_cell_setting' value 'Monoclinic' changed to 'monoclinic'
according to the built-in table from CIF Core dictionary named
'cif_core.dic' version 2.4.1 from 2010-06-29.

Automatic conversion script
Id: cif_fix_values 1646 2011-03-28 12:23:43Z adriana 

The following automatic conversions were performed:

'_exptl_crystal_density_meas' value 'none' was changed to '?' - the
value is perceived as not measured.

Automatic conversion script
Id: cif_fix_values 3008 2015-01-20 13:52:24Z robertas 

The following automatic conversions were performed:

'_atom_sites_solution_hydrogens' value 'difmap & geom' was changed to
'mixed'.

Automatic conversion script
Id: cif_fix_values 6452 2018-10-05 10:23:21Z andrius 
;
_cod_database_code 4314462

loop_
_symmetry_equiv_pos_as_xyz
'x, y, z'
'-x+1/2, y+1/2, -z+1/2'
'-x, -y, -z'
'x-1/2, -y-1/2, z-1/2'

loop_
_atom_site_label
_atom_site_type_symbol
_atom_site_fract_x
_atom_site_fract_y
_atom_site_fract_z
_atom_site_U_iso_or_equiv
_atom_site_adp_type
_atom_site_occupancy
_atom_site_symmetry_multiplicity
_atom_site_calc_flag
_atom_site_refinement_flags
_atom_site_disorder_assembly
_atom_site_disorder_group
U1 U 0.218610(5) 0.133984(3) 0.785770(5) 0.01470(3) Uani 1 1 d . . .
N1 N 0.17732(15) 0.16159(9) 0.59521(14) 0.0223(3) Uani 1 1 d . . .
N2 N 0.28686(14) 0.07030(8) 0.63129(13) 0.0187(3) Uani 1 1 d . . .
N3 N 0.24890(16) 0.10478(9) 0.43912(14) 0.0248(4) Uani 1 1 d . . .
N4 N 0.10008(16) 0.22678(9) 0.79948(17) 0.0287(4) Uani 1 1 d . . .
N5 N 0.06422(17) 0.27995(9) 0.82475(16) 0.0308(4) Uani 1 1 d . . .
N6 N 0.0304(3) 0.33131(13) 0.8496(2) 0.0590(7) Uani 1 1 d . . .
C1 C 0.43972(17) 0.18698(10) 0.76563(17) 0.0201(4) Uani 1 1 d . . .
C2 C 0.46335(18) 0.13397(9) 0.84262(18) 0.0199(4) Uani 1 1 d . . .
C3 C 0.41453(18) 0.15028(10) 0.94541(17) 0.0214(4) Uani 1 1 d . . .
C4 C 0.35757(18) 0.21248(10) 0.93143(17) 0.0222(4) Uani 1 1 d . . .
C5 C 0.37491(18) 0.23570(10) 0.82044(17) 0.0215(4) Uani 1 1 d . . .
C6 C 0.48515(19) 0.19338(12) 0.65011(18) 0.0282(4) Uani 1 1 d . . .
H6A H 0.4307 0.2210 0.6017 0.042 Uiso 1 1 calc R . .
H6B H 0.4905 0.1493 0.6160 0.042 Uiso 1 1 calc R . .
H6C H 0.5638 0.2140 0.6574 0.042 Uiso 1 1 calc R . .
C7 C 0.5427(2) 0.07541(12) 0.8258(2) 0.0298(5) Uani 1 1 d . . .
C8 C 0.4422(2) 0.11401(14) 1.0555(2) 0.0337(5) Uani 1 1 d . . .
C9 C 0.2993(2) 0.24901(14) 1.0223(2) 0.0348(5) Uani 1 1 d . . .
C10 C 0.3400(2) 0.30195(11) 0.7700(2) 0.0320(5) Uani 1 1 d . . .
C11 C 0.07153(17) 0.02625(9) 0.76769(16) 0.0194(4) Uani 1 1 d . . .
C12 C 0.15348(18) 0.01179(9) 0.86263(17) 0.0199(4) Uani 1 1 d . . .
C13 C 0.12772(18) 0.05479(10) 0.95194(16) 0.0227(4) Uani 1 1 d . . .
C14 C 0.03372(18) 0.09653(10) 0.91216(17) 0.0238(4) Uani 1 1 d . . .
C15 C -0.00099(17) 0.07945(10) 0.79812(18) 0.0215(4) Uani 1 1 d . . .
C16 C 0.0546(2) -0.01118(12) 0.65810(19) 0.0277(5) Uani 1 1 d . . .
C17 C 0.2485(2) -0.04030(11) 0.8698(2) 0.0292(5) Uani 1 1 d . . .
C18 C 0.1746(2) 0.04876(14) 1.07422(19) 0.0338(5) Uani 1 1 d . . .
C19 C -0.0257(2) 0.14562(13) 0.9838(2) 0.0401(6) Uani 1 1 d . . .
H19A H -0.0619 0.1222 1.0448 0.060 Uiso 1 1 calc R . .
H19B H -0.0871 0.1695 0.9367 0.060 Uiso 1 1 calc R . .
H19C H 0.0332 0.1773 1.0169 0.060 Uiso 1 1 calc R . .
C20 C -0.1029(2) 0.10862(13) 0.7252(2) 0.0337(5) Uani 1 1 d . . .
C21 C 0.23836(17) 0.11175(10) 0.55185(16) 0.0197(4) Uani 1 1 d . . .
C22 C 0.35805(19) 0.01571(11) 0.59423(18) 0.0249(4) Uani 1 1 d . . .
C23 C 0.3102(2) -0.00945(11) 0.47812(19) 0.0278(4) Uani 1 1 d . . .
C24 C 0.3080(2) 0.04713(12) 0.39442(19) 0.0291(5) Uani 1 1 d . . .
C25 C 0.2123(2) 0.15715(13) 0.35805(19) 0.0318(5) Uani 1 1 d . . .
C26 C 0.1891(2) 0.22141(13) 0.4173(2) 0.0345(5) Uani 1 1 d . . .
C27 C 0.1149(2) 0.20753(12) 0.5167(2) 0.0312(5) Uani 1 1 d . . .
H7A H 0.617(3) 0.0787(18) 0.871(3) 0.066(10) Uiso 1 1 d . . .
H7B H 0.566(3) 0.0740(17) 0.753(3) 0.062(10) Uiso 1 1 d . . .
H7C H 0.511(4) 0.037(2) 0.840(3) 0.082(13) Uiso 1 1 d . . .
H8A H 0.388(3) 0.1262(13) 1.109(3) 0.038(8) Uiso 1 1 d . . .
H8B H 0.523(3) 0.1244(14) 1.086(3) 0.047(9) Uiso 1 1 d . . .
H8C H 0.436(3) 0.0682(16) 1.051(2) 0.046(8) Uiso 1 1 d . . .
H9A H 0.242(3) 0.2214(17) 1.057(3) 0.059(9) Uiso 1 1 d . . .
H9B H 0.349(3) 0.2614(17) 1.079(3) 0.058(10) Uiso 1 1 d . . .
H9C H 0.260(3) 0.2868(19) 0.996(3) 0.067(11) Uiso 1 1 d . . .
H10A H 0.290(3) 0.3253(15) 0.814(3) 0.044(8) Uiso 1 1 d . . .
H10B H 0.298(3) 0.2976(16) 0.696(3) 0.049(9) Uiso 1 1 d . . .
H10C H 0.407(3) 0.3287(17) 0.764(3) 0.055(9) Uiso 1 1 d . . .
H16A H 0.045(2) 0.0165(13) 0.594(2) 0.029(6) Uiso 1 1 d . . .
H16B H 0.117(3) -0.0404(14) 0.649(2) 0.037(7) Uiso 1 1 d . . .
H16C H -0.019(3) -0.0362(14) 0.651(2) 0.043(8) Uiso 1 1 d . . .
H17A H 0.249(3) -0.066(2) 0.811(3) 0.070(11) Uiso 1 1 d . . .
H17B H 0.244(3) -0.0709(18) 0.932(3) 0.067(10) Uiso 1 1 d . . .
H17C H 0.327(3) -0.0225(16) 0.884(3) 0.052(9) Uiso 1 1 d . . .
H18A H 0.186(3) 0.0897(16) 1.105(3) 0.045(8) Uiso 1 1 d . . .
H18B H 0.245(2) 0.0242(13) 1.084(2) 0.032(7) Uiso 1 1 d . . .
H18C H 0.117(3) 0.0262(17) 1.115(3) 0.066(10) Uiso 1 1 d . . .
H20A H -0.090(3) 0.1054(16) 0.644(3) 0.050(8) Uiso 1 1 d . . .
H20B H -0.118(3) 0.1520(17) 0.746(3) 0.057(10) Uiso 1 1 d . . .
H20C H -0.178(3) 0.0826(16) 0.733(3) 0.052(9) Uiso 1 1 d . . .
H22A H 0.441(2) 0.0326(11) 0.5882(19) 0.023(6) Uiso 1 1 d . . .
H22B H 0.359(2) -0.0193(13) 0.650(2) 0.031(6) Uiso 1 1 d . . .
H23A H 0.229(2) -0.0273(12) 0.481(2) 0.027(6) Uiso 1 1 d . . .
H23B H 0.357(2) -0.0459(13) 0.452(2) 0.031(6) Uiso 1 1 d . . .
H24A H 0.262(2) 0.0360(14) 0.322(2) 0.039(7) Uiso 1 1 d . . .
H24B H 0.387(2) 0.0612(13) 0.377(2) 0.033(7) Uiso 1 1 d . . .
H25A H 0.142(3) 0.1414(12) 0.312(3) 0.032(7) Uiso 1 1 d . . .
H26B H 0.276(2) 0.1665(14) 0.309(2) 0.036(7) Uiso 1 1 d . . .
H26A H 0.149(2) 0.2514(14) 0.367(2) 0.037(7) Uiso 1 1 d . . .
H25B H 0.264(3) 0.2433(14) 0.447(2) 0.039(8) Uiso 1 1 d . . .
H27A H 0.099(2) 0.2479(12) 0.557(2) 0.024(6) Uiso 1 1 d . . .
H27B H 0.039(3) 0.1898(14) 0.493(2) 0.040(7) Uiso 1 1 d . . .

loop_
_atom_site_aniso_label
_atom_site_aniso_U_11
_atom_site_aniso_U_22
_atom_site_aniso_U_33
_atom_site_aniso_U_23
_atom_site_aniso_U_13
_atom_site_aniso_U_12
U1 0.01622(4) 0.01256(4) 0.01556(4) -0.00065(2) 0.00266(3) -0.00103(2)
N1 0.0234(8) 0.0223(8) 0.0211(8) 0.0019(7) 0.0012(6) 0.0054(7)
N2 0.0206(8) 0.0177(7) 0.0179(8) -0.0017(6) 0.0025(6) 0.0013(6)
N3 0.0260(9) 0.0318(10) 0.0167(8) 0.0004(7) 0.0021(6) 0.0000(7)
N4 0.0274(9) 0.0191(8) 0.0403(11) -0.0041(8) 0.0077(8) 0.0016(7)
N5 0.0360(10) 0.0279(10) 0.0291(10) 0.0005(8) 0.0052(8) 0.0100(8)
N6 0.0783(19) 0.0376(13) 0.0621(16) -0.0082(12) 0.0112(14) 0.0303(13)
C1 0.0176(9) 0.0200(9) 0.0226(9) 0.0010(7) 0.0011(7) -0.0062(7)
C2 0.0167(9) 0.0194(10) 0.0231(10) 0.0004(7) -0.0011(7) -0.0028(7)
C3 0.0214(9) 0.0235(9) 0.0188(9) 0.0018(8) -0.0015(7) -0.0062(8)
C4 0.0227(10) 0.0216(9) 0.0220(10) -0.0059(8) 0.0006(8) -0.0057(8)
C5 0.0220(10) 0.0156(9) 0.0267(10) -0.0004(7) -0.0002(8) -0.0060(7)
C6 0.0265(10) 0.0349(12) 0.0238(10) 0.0050(9) 0.0051(8) -0.0072(9)
C7 0.0239(11) 0.0288(12) 0.0364(13) 0.0019(10) 0.0006(9) 0.0056(9)
C8 0.0321(13) 0.0425(14) 0.0255(11) 0.0100(10) -0.0026(10) -0.0058(11)
C9 0.0365(13) 0.0358(13) 0.0326(13) -0.0134(10) 0.0060(11) -0.0048(11)
C10 0.0340(12) 0.0171(10) 0.0446(14) 0.0048(9) 0.0016(11) -0.0035(9)
C11 0.0214(9) 0.0171(9) 0.0202(9) -0.0004(7) 0.0040(7) -0.0077(7)
C12 0.0227(9) 0.0158(8) 0.0212(9) 0.0025(7) 0.0025(7) -0.0053(7)
C13 0.0270(10) 0.0236(10) 0.0179(9) 0.0020(7) 0.0046(7) -0.0101(8)
C14 0.0254(10) 0.0215(9) 0.0263(10) -0.0042(8) 0.0128(8) -0.0071(8)
C15 0.0180(9) 0.0183(9) 0.0285(10) 0.0023(8) 0.0038(8) -0.0053(7)
C16 0.0309(12) 0.0283(11) 0.0240(11) -0.0053(9) 0.0034(9) -0.0111(9)
C17 0.0299(12) 0.0195(10) 0.0380(13) 0.0055(9) 0.0021(10) 0.0001(9)
C18 0.0417(14) 0.0406(14) 0.0192(10) 0.0022(10) 0.0030(9) -0.0174(11)
C19 0.0418(14) 0.0344(12) 0.0481(15) -0.0119(11) 0.0271(12) -0.0067(11)
C20 0.0232(11) 0.0309(13) 0.0463(15) 0.0045(11) -0.0014(10) -0.0003(9)
C21 0.0164(9) 0.0233(9) 0.0196(9) -0.0018(7) 0.0016(7) -0.0025(7)
C22 0.0256(11) 0.0233(10) 0.0260(10) -0.0045(8) 0.0037(8) 0.0040(8)
C23 0.0300(11) 0.0282(11) 0.0263(11) -0.0100(9) 0.0089(9) -0.0010(9)
C24 0.0287(11) 0.0382(12) 0.0215(10) -0.0081(9) 0.0081(9) -0.0036(9)
C25 0.0309(12) 0.0444(14) 0.0198(10) 0.0073(10) 0.0006(9) -0.0021(10)
C26 0.0375(13) 0.0364(13) 0.0285(12) 0.0142(10) -0.0036(10) 0.0019(10)
C27 0.0318(12) 0.0341(12) 0.0271(11) 0.0057(9) -0.0019(9) 0.0109(10)

loop_
_atom_type_symbol
_atom_type_description
_atom_type_scat_dispersion_real
_atom_type_scat_dispersion_imag
_atom_type_scat_source
C C 0.0033 0.0016 'International Tables Vol C Tables 4.2.6.8 and 6.1.1.4'
H H 0.0000 0.0000 'International Tables Vol C Tables 4.2.6.8 and 6.1.1.4'
N N 0.0061 0.0033 'International Tables Vol C Tables 4.2.6.8 and 6.1.1.4'
U U -9.6767 9.6646 'International Tables Vol C Tables 4.2.6.8 and 6.1.1.4'

loop_
_geom_angle_atom_site_label_1
_geom_angle_atom_site_label_2
_geom_angle_atom_site_label_3
_geom_angle
_geom_angle_site_symmetry_1
_geom_angle_site_symmetry_3
_geom_angle_publ_flag
Cnt1 U1 N1 110.4 . . ?
Cnt1 U1 N2 99.3 . . ?
Cnt1 U1 N4 98.1 . . ?
Cnt1 U1 C21 106.0 . . ?
Cnt2 U1 N1 114.1 . . ?
Cnt2 U1 N2 100.0 . . ?
Cnt2 U1 N4 96.2 . . ?
Cnt2 U1 C21 110.0 . . ?
Cnt1 U1 Cnt2 135.1 . . ?
N4 U1 N1 78.71(6) . . ?
N4 U1 N2 135.01(6) . . ?
N1 U1 N2 56.35(6) . . ?
N4 U1 C5 75.75(6) . . ?
N1 U1 C5 92.35(6) . . ?
N2 U1 C5 105.66(6) . . ?
N4 U1 C15 77.64(6) . . ?
N1 U1 C15 92.18(6) . . ?
N2 U1 C15 100.19(6) . . ?
C5 U1 C15 151.55(6) . . ?
N4 U1 C11 107.11(6) . . ?
N1 U1 C11 92.44(6) . . ?
N2 U1 C11 75.51(6) . . ?
C5 U1 C11 174.83(6) . . ?
C15 U1 C11 30.00(6) . . ?
N4 U1 C4 78.17(6) . . ?
N1 U1 C4 121.91(6) . . ?
N2 U1 C4 125.48(6) . . ?
C5 U1 C4 30.23(6) . . ?
C15 U1 C4 132.56(6) . . ?
C11 U1 C4 145.35(6) . . ?
N4 U1 C12 121.86(6) . . ?
N1 U1 C12 119.76(6) . . ?
N2 U1 C12 83.41(6) . . ?
C5 U1 C12 144.70(6) . . ?
C15 U1 C12 49.56(6) . . ?
C11 U1 C12 30.14(6) . . ?
C4 U1 C12 117.79(6) . . ?
N4 U1 C1 103.26(6) . . ?
N1 U1 C1 86.21(6) . . ?
N2 U1 C1 77.85(6) . . ?
C5 U1 C1 29.99(6) . . ?
C15 U1 C1 177.94(6) . . ?
C11 U1 C1 148.71(6) . . ?
C4 U1 C1 49.49(6) . . ?
C12 U1 C1 130.41(6) . . ?
N4 U1 C14 73.41(6) . . ?
N1 U1 C14 119.09(6) . . ?
N2 U1 C14 124.52(6) . . ?
C5 U1 C14 129.42(6) . . ?
C15 U1 C14 29.74(6) . . ?
C11 U1 C14 49.03(6) . . ?
C4 U1 C14 103.78(6) . . ?
C12 U1 C14 48.92(6) . . ?
C1 U1 C14 152.25(6) . . ?
N4 U1 C13 99.35(7) . . ?
N1 U1 C13 139.52(6) . . ?
N2 U1 C13 112.87(6) . . ?
C5 U1 C13 126.78(6) . . ?
C15 U1 C13 48.88(6) . . ?
C11 U1 C13 48.95(6) . . ?
C4 U1 C13 96.55(6) . . ?
C12 U1 C13 29.58(6) . . ?
C1 U1 C13 132.40(6) . . ?
C14 U1 C13 29.25(6) . . ?
N4 U1 C2 123.49(6) . . ?
N1 U1 C2 110.30(6) . . ?
N2 U1 C2 78.93(6) . . ?
C5 U1 C2 49.00(6) . . ?
C15 U1 C2 151.00(6) . . ?
C11 U1 C2 127.12(6) . . ?
C4 U1 C2 48.92(6) . . ?
C12 U1 C2 102.03(6) . . ?
C1 U1 C2 29.54(6) . . ?
C14 U1 C2 130.34(6) . . ?
C13 U1 C2 104.30(6) . . ?
N4 U1 C3 106.75(7) . . ?
N1 U1 C3 134.83(6) . . ?
N2 U1 C3 106.61(6) . . ?
C5 U1 C3 48.90(6) . . ?
C15 U1 C3 132.98(6) . . ?
C11 U1 C3 125.94(6) . . ?
C4 U1 C3 29.49(6) . . ?
C12 U1 C3 95.82(6) . . ?
C1 U1 C3 48.66(6) . . ?
C14 U1 C3 105.00(6) . . ?
C13 U1 C3 84.90(6) . . ?
C2 U1 C3 29.25(6) . . ?
N4 U1 C21 106.87(6) . . ?
N1 U1 C21 28.16(6) . . ?
N2 U1 C21 28.22(6) . . ?
C5 U1 C21 99.39(6) . . ?
C15 U1 C21 97.77(6) . . ?
C11 U1 C21 83.99(6) . . ?
C4 U1 C21 128.19(6) . . ?
C12 U1 C21 103.10(6) . . ?
C1 U1 C21 80.20(6) . . ?
C14 U1 C21 127.44(6) . . ?
C13 U1 C21 131.36(6) . . ?
C2 U1 C21 94.42(6) . . ?
C3 U1 C21 123.55(6) . . ?
C21 N1 C27 118.07(17) . . ?
C21 N1 U1 97.03(12) . . ?
C27 N1 U1 144.89(14) . . ?
C21 N2 C22 117.78(16) . . ?
C21 N2 U1 93.45(12) . . ?
C22 N2 U1 148.47(13) . . ?
C21 N3 C24 121.25(18) . . ?
C21 N3 C25 121.75(19) . . ?
C24 N3 C25 116.75(18) . . ?
N5 N4 U1 162.67(17) . . ?
N6 N5 N4 179.5(3) . . ?
C2 C1 C5 107.88(17) . . ?
C2 C1 C6 126.03(19) . . ?
C5 C1 C6 125.86(18) . . ?
C2 C1 U1 77.02(11) . . ?
C5 C1 U1 73.70(11) . . ?
C6 C1 U1 119.65(13) . . ?
C1 C2 C3 108.09(17) . . ?
C1 C2 C7 126.2(2) . . ?
C3 C2 C7 125.11(19) . . ?
C1 C2 U1 73.44(11) . . ?
C3 C2 U1 75.87(11) . . ?
C7 C2 U1 123.93(14) . . ?
C4 C3 C2 108.23(17) . . ?
C4 C3 C8 126.4(2) . . ?
C2 C3 C8 124.2(2) . . ?
C4 C3 U1 72.44(11) . . ?
C2 C3 U1 74.88(11) . . ?
C8 C3 U1 128.36(14) . . ?
C3 C4 C5 107.63(17) . . ?
C3 C4 C9 125.1(2) . . ?
C5 C4 C9 127.0(2) . . ?
C3 C4 U1 78.07(11) . . ?
C5 C4 U1 74.11(11) . . ?
C9 C4 U1 118.06(15) . . ?
C1 C5 C4 108.12(17) . . ?
C1 C5 C10 124.4(2) . . ?
C4 C5 C10 127.4(2) . . ?
C1 C5 U1 76.31(11) . . ?
C4 C5 U1 75.66(11) . . ?
C10 C5 U1 117.69(14) . . ?
C15 C11 C12 107.95(17) . . ?
C15 C11 C16 124.53(19) . . ?
C12 C11 C16 127.28(19) . . ?
C15 C11 U1 74.98(10) . . ?
C12 C11 U1 75.45(10) . . ?
C16 C11 U1 120.04(13) . . ?
C13 C12 C11 107.52(18) . . ?
C13 C12 C17 125.3(2) . . ?
C11 C12 C17 127.17(19) . . ?
C13 C12 U1 77.03(11) . . ?
C11 C12 U1 74.41(10) . . ?
C17 C12 U1 115.81(13) . . ?
C14 C13 C12 108.33(17) . . ?
C14 C13 C18 124.5(2) . . ?
C12 C13 C18 126.2(2) . . ?
C14 C13 U1 74.69(11) . . ?
C12 C13 U1 73.39(11) . . ?
C18 C13 U1 126.99(14) . . ?
C13 C14 C15 108.36(17) . . ?
C13 C14 C19 124.7(2) . . ?
C15 C14 C19 126.7(2) . . ?
C13 C14 U1 76.06(11) . . ?
C15 C14 U1 73.45(11) . . ?
C19 C14 U1 121.27(14) . . ?
C14 C15 C11 107.81(18) . . ?
C14 C15 C20 126.2(2) . . ?
C11 C15 C20 125.8(2) . . ?
C14 C15 U1 76.81(11) . . ?
C11 C15 U1 75.02(11) . . ?
C20 C15 U1 118.07(14) . . ?
N2 C21 N1 113.09(17) . . ?
N2 C21 N3 124.04(18) . . ?
N1 C21 N3 122.87(18) . . ?
N2 C21 U1 58.33(10) . . ?
N1 C21 U1 54.82(10) . . ?
N3 C21 U1 176.81(15) . . ?
N2 C22 C23 111.11(17) . . ?
C24 C23 C22 108.97(18) . . ?
N3 C24 C23 110.28(17) . . ?
N3 C25 C26 111.53(18) . . ?
C25 C26 C27 109.2(2) . . ?
N1 C27 C26 109.84(19) . . ?

loop_
_geom_bond_atom_site_label_1
_geom_bond_atom_site_label_2
_geom_bond_distance
_geom_bond_site_symmetry_2
_geom_bond_publ_flag
U1 Cnt1 2.486 . ?
U1 Cnt2 2.481 . ?
U1 N4 2.3162(18) . ?
U1 N1 2.3300(17) . ?
U1 N2 2.4124(15) . ?
U1 C5 2.7176(19) . ?
U1 C15 2.7342(18) . ?
U1 C11 2.7346(18) . ?
U1 C4 2.7374(19) . ?
U1 C12 2.7480(18) . ?
U1 C1 2.7510(18) . ?
U1 C14 2.7771(19) . ?
U1 C13 2.7944(19) . ?
U1 C2 2.797(2) . ?
U1 C3 2.809(2) . ?
U1 C21 2.8294(19) . ?
N1 C21 1.345(3) . ?
N1 C27 1.452(3) . ?
N2 C21 1.340(3) . ?
N2 C22 1.453(2) . ?
N3 C21 1.356(3) . ?
N3 C24 1.462(3) . ?
N3 C25 1.462(3) . ?
N4 N5 1.193(3) . ?
N5 N6 1.151(3) . ?
C1 C2 1.415(3) . ?
C1 C5 1.415(3) . ?
C1 C6 1.505(3) . ?
C2 C3 1.416(3) . ?
C2 C7 1.507(3) . ?
C3 C4 1.414(3) . ?
C3 C8 1.503(3) . ?
C4 C5 1.422(3) . ?
C4 C9 1.500(3) . ?
C5 C10 1.502(3) . ?
C11 C15 1.416(3) . ?
C11 C12 1.425(3) . ?
C11 C16 1.498(3) . ?
C12 C13 1.416(3) . ?
C12 C17 1.501(3) . ?
C13 C14 1.407(3) . ?
C13 C18 1.503(3) . ?
C14 C15 1.415(3) . ?
C14 C19 1.498(3) . ?
C15 C20 1.501(3) . ?
C22 C23 1.520(3) . ?
C23 C24 1.509(3) . ?
C25 C26 1.507(4) . ?
C26 C27 1.527(3) . ?
